data_9000455
loop_
_publ_author_name
'Matsumoto, T.'
'Tokonami, M.'
'Morimoto, N.'

_publ_section_title
;
 The crystal structure of omphacite
;
_journal_name_full 'American Mineralogist'
_journal_page_first 634
_journal_page_last 641
_journal_volume 60
_journal_year 1975
_chemical_formula_sum 'Al0.868 Ca1.03 Fe0.317 Mg0.815 Na0.97 O12 Si4'
_chemical_name_mineral Omphacite
_space_group_IT_number 13
_symmetry_space_group_name_Hall '-P 2yac'
_symmetry_space_group_name_H-M 'P 1 2/n 1'
_cell_angle_alpha 90
_cell_angle_beta 106.8
_cell_angle_gamma 90
_cell_length_a 9.585
_cell_length_b 8.776
_cell_length_c 5.260
_cell_formula_units_Z 2
_cell_volume 423.576
_database_code_amcsd 0000466
_exptl_crystal_density_diffrn 3.362
_cod_original_formula_sum 'Si4 Al.868 Fe.317 Mg.815 (Ca1.03 Na.97) O12'
_cod_database_code 9000455

loop_
_space_group_symop_operation_xyz
x,y,z
1/2-x,y,1/2-z
1/2+x,-y,1/2+z
-x,-y,-z

loop_
_atom_site_label
_atom_site_fract_x
_atom_site_fract_y
_atom_site_fract_z
_atom_site_occupancy
_atom_site_U_iso_or_equiv
Si1 0.53930 0.34650 0.22730 1.00000 0.00469
Si2 0.53760 0.16210 0.73100 1.00000 0.00456
Al1 0.25000 0.34800 0.75000 0.86800 0.00405
Fe1 0.25000 0.34800 0.75000 0.13200 0.00405
Mg2 0.25000 0.15800 0.25000 0.81500 0.00545
Fe2 0.25000 0.15800 0.25000 0.18500 0.00545
Ca3 0.25000 0.55210 0.25000 0.31400 0.01089
Na3 0.25000 0.55210 0.25000 0.68600 0.01089
Ca4 0.25000 0.95020 0.75000 0.71600 0.01039
Na4 0.25000 0.95020 0.75000 0.28400 0.01039
O1 0.36340 0.33820 0.12320 1.00000 0.00925
O2 0.36210 0.17670 0.64750 1.00000 0.00937
O3 0.61380 0.50900 0.30910 1.00000 0.00963
O4 0.60630 0.99740 0.80540 1.00000 0.01013
O5 0.60570 0.26630 0.00370 1.00000 0.00823
O6 0.59810 0.23980 0.49840 1.00000 0.00887

loop_
_cod_related_entry_id
_cod_related_entry_database
_cod_related_entry_code
1 AMCSD 0000466
